data_4106932
loop_
_publ_author_name
'Scott A. Snyder'
'Daniel S. Treitler'
'Alexandria P. Brucks'
'Wesley Sattler'

_publ_section_title
;
 A General Strategy for the Stereocontrolled Preparation of Diverse 8- and
 9-Membered Laurencia-Type Bromoethers
;
_journal_name_full 'Journal of the American Chemical Society'
_journal_page_first 15898
_journal_page_last 15901
_journal_paper_doi 10.1021/ja2069449
_journal_volume 133
_journal_year 2011
_chemical_formula_sum 'C25 H27 Br3 O5'
_chemical_formula_weight 647.20
_chemical_name_systematic
; 
 ? 
;
_space_group_IT_number 14
_symmetry_cell_setting monoclinic
_symmetry_space_group_name_Hall '-P 2yn'
_symmetry_space_group_name_H-M 'P 1 21/n 1'
_atom_sites_solution_hydrogens geom
_atom_sites_solution_primary direct
_atom_sites_solution_secondary difmap
_audit_creation_method SHELXL-97
_cell_angle_alpha 90.00
_cell_angle_beta 102.375(2)
_cell_angle_gamma 90.00
_cell_formula_units_Z 4
_cell_length_a 14.5031(15)
_cell_length_b 10.0832(10)
_cell_length_c 17.4974(18)
_cell_measurement_reflns_used 7028
_cell_measurement_temperature 150(2)
_cell_measurement_theta_max 27.79
_cell_measurement_theta_min 2.35
_cell_volume 2499.3(4)
_computing_cell_refinement 'Bruker SAINT'
_computing_data_collection 'Bruker APEX2'
_computing_data_reduction 'Bruker SAINT'
_computing_molecular_graphics 'Bruker SHELXTL'
_computing_publication_material 'Bruker SHELXTL'
_computing_structure_refinement 'SHELXL-97 (Sheldrick, 2008)'
_computing_structure_solution 'SHELXS-97 (Sheldrick, 2008)'
_diffrn_ambient_temperature 150(2)
_diffrn_measured_fraction_theta_full 0.998
_diffrn_measured_fraction_theta_max 0.998
_diffrn_measurement_device_type 'Bruker APEX-II CCD'
_diffrn_measurement_method '\f and \w scans'
_diffrn_radiation_monochromator graphite
_diffrn_radiation_source 'fine-focus sealed tube'
_diffrn_radiation_type MoK\a
_diffrn_radiation_wavelength 0.71073
_diffrn_reflns_av_R_equivalents 0.1129
_diffrn_reflns_av_sigmaI/netI 0.0982
_diffrn_reflns_limit_h_max 20
_diffrn_reflns_limit_h_min -20
_diffrn_reflns_limit_k_max 14
_diffrn_reflns_limit_k_min -14
_diffrn_reflns_limit_l_max 25
_diffrn_reflns_limit_l_min -25
_diffrn_reflns_number 39558
_diffrn_reflns_theta_full 30.64
_diffrn_reflns_theta_max 30.64
_diffrn_reflns_theta_min 1.66
_exptl_absorpt_coefficient_mu 4.876
_exptl_absorpt_correction_T_max 0.9088
_exptl_absorpt_correction_T_min 0.3321
_exptl_absorpt_correction_type empirical
_exptl_absorpt_process_details SADABS
_exptl_crystal_colour COLORLESS
_exptl_crystal_density_diffrn 1.720
_exptl_crystal_description PLATE
_exptl_crystal_F_000 1288
_exptl_crystal_size_max 0.29
_exptl_crystal_size_mid 0.07
_exptl_crystal_size_min 0.02
_refine_diff_density_max 0.826
_refine_diff_density_min -0.559
_refine_diff_density_rms 0.118
_refine_ls_extinction_method none
_refine_ls_goodness_of_fit_ref 1.004
_refine_ls_hydrogen_treatment constr
_refine_ls_matrix_type full
_refine_ls_number_parameters 300
_refine_ls_number_reflns 7700
_refine_ls_number_restraints 0
_refine_ls_restrained_S_all 1.004
_refine_ls_R_factor_all 0.1261
_refine_ls_R_factor_gt 0.0475
_refine_ls_shift/su_max 0.001
_refine_ls_shift/su_mean 0.000
_refine_ls_structure_factor_coef Fsqd
_refine_ls_weighting_details 'calc w=1/[\s^2^(Fo^2^)+(0.0253P)^2^+0.0000P] where P=(Fo^2^+2Fc^2^)/3'
_refine_ls_weighting_scheme calc
_refine_ls_wR_factor_gt 0.0718
_refine_ls_wR_factor_ref 0.0882
_reflns_number_gt 4045
_reflns_number_total 7700
_reflns_threshold_expression >2sigma(I)
_cod_data_source_file ja2069449_si_005.cif
_cod_data_source_block dw8fs10
_cod_database_code 4106932

loop_
_symmetry_equiv_pos_as_xyz
'x, y, z'
'-x+1/2, y+1/2, -z+1/2'
'-x, -y, -z'
'x-1/2, -y-1/2, z-1/2'

loop_
_atom_site_label
_atom_site_type_symbol
_atom_site_fract_x
_atom_site_fract_y
_atom_site_fract_z
_atom_site_U_iso_or_equiv
_atom_site_adp_type
_atom_site_occupancy
_atom_site_symmetry_multiplicity
_atom_site_calc_flag
_atom_site_refinement_flags
Br1 Br -0.11471(3) 0.12932(4) 0.45341(2) 0.03992(12) Uani 1 1 d .
Br2 Br -0.14805(3) 0.82108(4) 0.08838(2) 0.04031(12) Uani 1 1 d .
Br3 Br 0.63966(3) 0.00366(4) 0.18648(2) 0.03756(11) Uani 1 1 d .
O1 O 0.17675(16) 0.1218(2) 0.20053(13) 0.0241(5) Uani 1 1 d .
O2 O 0.18655(16) 0.3439(2) 0.12431(13) 0.0256(5) Uani 1 1 d .
O3 O 0.04042(17) 0.1161(2) 0.11037(14) 0.0366(6) Uani 1 1 d .
O4 O 0.25672(16) 0.4930(2) 0.06085(14) 0.0299(6) Uani 1 1 d .
O5 O 0.43456(15) 0.1229(2) 0.11700(12) 0.0226(5) Uani 1 1 d .
C1 C 0.3479(3) -0.0384(3) 0.0371(2) 0.0330(9) Uani 1 1 d .
H1A H 0.4012 -0.0532 0.0119 0.050 Uiso 1 1 calc R
H1B H 0.3077 0.0323 0.0095 0.050 Uiso 1 1 calc R
H1C H 0.3111 -0.1203 0.0352 0.050 Uiso 1 1 calc R
C2 C 0.7152(2) 0.2821(4) 0.1214(2) 0.0382(10) Uani 1 1 d .
H2A H 0.7221 0.3390 0.0775 0.057 Uiso 1 1 calc R
H2B H 0.7434 0.1952 0.1160 0.057 Uiso 1 1 calc R
H2C H 0.7473 0.3231 0.1707 0.057 Uiso 1 1 calc R
C3 C -0.1064(3) 0.1288(3) 0.2932(2) 0.0315(9) Uani 1 1 d .
H3A H -0.1732 0.1225 0.2841 0.038 Uiso 1 1 calc R
C4 C -0.0616(2) 0.1281(3) 0.2317(2) 0.0302(8) Uani 1 1 d .
H4A H -0.0976 0.1205 0.1797 0.036 Uiso 1 1 calc R
C5 C 0.4443(2) 0.3091(3) 0.2028(2) 0.0258(8) Uani 1 1 d .
H5A H 0.4497 0.3679 0.1587 0.031 Uiso 1 1 calc R
H5B H 0.4828 0.3483 0.2511 0.031 Uiso 1 1 calc R
C6 C -0.0510(2) 0.5765(3) 0.1071(2) 0.0290(8) Uani 1 1 d .
H6A H -0.1066 0.5435 0.1209 0.035 Uiso 1 1 calc R
C7 C 0.0434(2) 0.1502(3) 0.3828(2) 0.0255(8) Uani 1 1 d .
H7A H 0.0791 0.1577 0.4349 0.031 Uiso 1 1 calc R
C8 C 0.3845(2) 0.0016(3) 0.12130(19) 0.0240(8) Uani 1 1 d .
H8A H 0.4308 -0.0669 0.1470 0.029 Uiso 1 1 calc R
C9 C 0.0332(3) 0.7568(4) 0.0637(2) 0.0301(9) Uani 1 1 d .
H9A H 0.0355 0.8471 0.0486 0.036 Uiso 1 1 calc R
C10 C 0.1060(2) 0.5425(3) 0.08674(19) 0.0219(7) Uani 1 1 d .
C11 C 0.1085(2) 0.6729(3) 0.0636(2) 0.0285(8) Uani 1 1 d .
H11A H 0.1627 0.7054 0.0473 0.034 Uiso 1 1 calc R
C12 C 0.2709(2) 0.2603(3) 0.13674(19) 0.0230(8) Uani 1 1 d .
H12A H 0.3008 0.2673 0.0904 0.028 Uiso 1 1 calc R
C13 C 0.4853(2) 0.1748(3) 0.18973(19) 0.0240(8) Uani 1 1 d .
H13A H 0.4778 0.1135 0.2329 0.029 Uiso 1 1 calc R
C14 C -0.0532(2) 0.1389(3) 0.3686(2) 0.0259(8) Uani 1 1 d .
C15 C 0.6110(2) 0.2649(3) 0.1212(2) 0.0267(8) Uani 1 1 d .
H15A H 0.5824 0.3539 0.1218 0.032 Uiso 1 1 calc R
H15B H 0.5801 0.2211 0.0717 0.032 Uiso 1 1 calc R
C16 C -0.0451(2) 0.7068(3) 0.0861(2) 0.0283(8) Uani 1 1 d .
C17 C 0.0877(2) 0.1506(3) 0.3211(2) 0.0242(8) Uani 1 1 d .
H17A H 0.1544 0.1595 0.3307 0.029 Uiso 1 1 calc R
C18 C 0.1911(2) 0.4589(3) 0.08810(19) 0.0227(8) Uani 1 1 d .
C19 C 0.0257(2) 0.4939(3) 0.10780(19) 0.0277(8) Uani 1 1 d .
H19A H 0.0230 0.4036 0.1228 0.033 Uiso 1 1 calc R
C20 C 0.0364(2) 0.1383(3) 0.2448(2) 0.0232(8) Uani 1 1 d .
C21 C 0.3079(2) 0.0149(3) 0.1682(2) 0.0255(8) Uani 1 1 d .
H21A H 0.3388 0.0338 0.2232 0.031 Uiso 1 1 calc R
H21B H 0.2758 -0.0719 0.1674 0.031 Uiso 1 1 calc R
C22 C 0.5897(2) 0.1860(3) 0.1882(2) 0.0277(8) Uani 1 1 d .
H22A H 0.6228 0.2292 0.2381 0.033 Uiso 1 1 calc R
C23 C 0.2329(2) 0.1205(3) 0.14121(19) 0.0231(8) Uani 1 1 d .
H23A H 0.1925 0.0949 0.0895 0.028 Uiso 1 1 calc R
C24 C 0.3411(2) 0.3070(3) 0.21025(19) 0.0246(8) Uani 1 1 d .
H24A H 0.3231 0.3975 0.2235 0.030 Uiso 1 1 calc R
H24B H 0.3355 0.2481 0.2543 0.030 Uiso 1 1 calc R
C25 C 0.0818(2) 0.1252(3) 0.1772(2) 0.0258(8) Uani 1 1 d .

loop_
_atom_site_aniso_label
_atom_site_aniso_U_11
_atom_site_aniso_U_22
_atom_site_aniso_U_33
_atom_site_aniso_U_23
_atom_site_aniso_U_13
_atom_site_aniso_U_12
Br1 0.0383(2) 0.0483(2) 0.0385(2) -0.0060(2) 0.02027(19) 0.00237(19)
Br2 0.0368(2) 0.0435(2) 0.0384(2) 0.00031(19) 0.00320(18) 0.01668(19)
Br3 0.0376(2) 0.0281(2) 0.0448(2) 0.00323(18) 0.00390(18) 0.01232(17)
O1 0.0245(13) 0.0261(13) 0.0227(13) 0.0034(10) 0.0075(10) -0.0008(10)
O2 0.0281(14) 0.0206(12) 0.0305(14) 0.0051(10) 0.0115(11) 0.0057(10)
O3 0.0337(16) 0.0505(17) 0.0246(15) 0.0047(13) 0.0042(12) -0.0042(13)
O4 0.0304(14) 0.0282(13) 0.0336(15) 0.0073(12) 0.0122(12) 0.0004(11)
O5 0.0276(13) 0.0179(12) 0.0217(13) 0.0000(10) 0.0038(10) -0.0011(10)
C1 0.039(2) 0.029(2) 0.030(2) -0.0092(17) 0.0077(18) -0.0001(17)
C2 0.031(2) 0.041(2) 0.042(2) -0.0034(19) 0.0064(19) -0.0022(18)
C3 0.024(2) 0.035(2) 0.035(2) 0.0004(18) 0.0062(17) 0.0014(17)
C4 0.027(2) 0.032(2) 0.028(2) 0.0021(17) -0.0003(17) 0.0009(17)
C5 0.028(2) 0.0212(18) 0.028(2) -0.0065(16) 0.0070(16) -0.0013(15)
C6 0.025(2) 0.034(2) 0.028(2) -0.0023(17) 0.0040(16) -0.0021(17)
C7 0.029(2) 0.0205(18) 0.027(2) -0.0041(15) 0.0053(16) -0.0009(15)
C8 0.031(2) 0.0167(16) 0.0234(19) 0.0012(15) 0.0032(15) 0.0022(16)
C9 0.036(2) 0.0250(19) 0.028(2) 0.0040(16) 0.0022(17) 0.0052(17)
C10 0.0235(19) 0.0231(18) 0.0172(18) 0.0018(14) 0.0006(14) 0.0006(15)
C11 0.027(2) 0.027(2) 0.030(2) 0.0028(16) 0.0040(16) -0.0011(16)
C12 0.027(2) 0.0221(18) 0.0220(19) 0.0026(15) 0.0099(16) 0.0014(15)
C13 0.029(2) 0.0227(18) 0.0191(18) 0.0011(15) 0.0026(15) 0.0035(15)
C14 0.029(2) 0.0178(17) 0.035(2) 0.0004(15) 0.0148(17) 0.0018(15)
C15 0.028(2) 0.0237(19) 0.031(2) -0.0002(16) 0.0099(16) 0.0058(15)
C16 0.027(2) 0.033(2) 0.0203(19) -0.0032(16) -0.0048(16) 0.0075(16)
C17 0.0240(19) 0.0180(18) 0.030(2) -0.0025(15) 0.0042(16) -0.0026(14)
C18 0.029(2) 0.0207(18) 0.0165(18) -0.0016(14) 0.0009(15) -0.0008(15)
C19 0.033(2) 0.0249(18) 0.025(2) -0.0007(16) 0.0054(16) 0.0020(17)
C20 0.026(2) 0.0162(17) 0.027(2) 0.0024(15) 0.0033(16) -0.0008(14)
C21 0.033(2) 0.0181(18) 0.026(2) 0.0033(15) 0.0082(16) 0.0003(15)
C22 0.036(2) 0.0206(18) 0.025(2) -0.0018(15) 0.0043(16) 0.0042(16)
C23 0.027(2) 0.0235(18) 0.0201(18) 0.0021(15) 0.0074(15) -0.0006(15)
C24 0.034(2) 0.0192(17) 0.0225(19) -0.0025(15) 0.0108(16) 0.0018(15)
C25 0.029(2) 0.0211(18) 0.027(2) 0.0059(16) 0.0047(17) -0.0006(16)

loop_
_atom_type_symbol
_atom_type_description
_atom_type_scat_dispersion_real
_atom_type_scat_dispersion_imag
_atom_type_scat_source
C C 0.0033 0.0016 'International Tables Vol C Tables 4.2.6.8 and 6.1.1.4'
H H 0.0000 0.0000 'International Tables Vol C Tables 4.2.6.8 and 6.1.1.4'
O O 0.0106 0.0060 'International Tables Vol C Tables 4.2.6.8 and 6.1.1.4'
Br Br -0.2901 2.4595 'International Tables Vol C Tables 4.2.6.8 and 6.1.1.4'

loop_
_geom_angle_atom_site_label_1
_geom_angle_atom_site_label_2
_geom_angle_atom_site_label_3
_geom_angle
C25 O1 C23 118.4(3)
C18 O2 C12 116.6(2)
C13 O5 C8 115.9(2)
C4 C3 C14 119.2(3)
C3 C4 C20 120.6(3)
C13 C5 C24 115.1(3)
C16 C6 C19 118.7(3)
C17 C7 C14 119.3(3)
O5 C8 C1 104.7(3)
O5 C8 C21 113.0(3)
C1 C8 C21 113.9(3)
C16 C9 C11 118.5(3)
C11 C10 C19 119.5(3)
C11 C10 C18 118.0(3)
C19 C10 C18 122.5(3)
C10 C11 C9 120.9(3)
O2 C12 C23 103.9(2)
O2 C12 C24 109.3(2)
C23 C12 C24 115.1(3)
O5 C13 C5 108.6(3)
O5 C13 C22 109.7(3)
C5 C13 C22 111.1(3)
C7 C14 C3 121.2(3)
C7 C14 Br1 119.8(3)
C3 C14 Br1 119.0(3)
C22 C15 C2 115.4(3)
C6 C16 C9 122.1(3)
C6 C16 Br2 118.8(3)
C9 C16 Br2 119.1(3)
C7 C17 C20 120.9(3)
O4 C18 O2 124.3(3)
O4 C18 C10 123.7(3)
O2 C18 C10 112.0(3)
C10 C19 C6 120.3(3)
C17 C20 C4 118.8(3)
C17 C20 C25 122.6(3)
C4 C20 C25 118.4(3)
C8 C21 C23 116.7(3)
C15 C22 C13 115.1(3)
C15 C22 Br3 110.0(2)
C13 C22 Br3 107.5(2)
O1 C23 C12 107.1(2)
O1 C23 C21 104.9(2)
C12 C23 C21 114.9(3)
C5 C24 C12 114.7(3)
O3 C25 O1 124.0(3)
O3 C25 C20 124.8(3)
O1 C25 C20 111.1(3)

loop_
_geom_bond_atom_site_label_1
_geom_bond_atom_site_label_2
_geom_bond_distance
Br1 C14 1.890(3)
Br2 C16 1.894(3)
Br3 C22 1.979(3)
O1 C25 1.350(4)
O1 C23 1.450(4)
O2 C18 1.330(4)
O2 C12 1.464(4)
O3 C25 1.198(4)
O4 C18 1.202(4)
O5 C13 1.426(4)
O5 C8 1.432(4)
C1 C8 1.511(5)
C2 C15 1.520(4)
C3 C4 1.372(5)
C3 C14 1.382(5)
C4 C20 1.394(4)
C5 C13 1.516(4)
C5 C24 1.529(4)
C6 C16 1.372(5)
C6 C19 1.387(4)
C7 C17 1.370(4)
C7 C14 1.374(4)
C8 C21 1.522(4)
C9 C16 1.374(5)
C9 C11 1.383(5)
C10 C11 1.379(4)
C10 C19 1.385(4)
C10 C18 1.491(4)
C12 C23 1.522(4)
C12 C24 1.533(5)
C13 C22 1.525(5)
C15 C22 1.503(5)
C17 C20 1.388(5)
C20 C25 1.478(5)
C21 C23 1.523(4)
